data_7210046
loop_
_publ_author_name
'Yang, Yan'
'Du, Peng'
'Yang, Jin'
'Kan, Wei-Qiu'
'Ma, Jian-Fang'

_publ_section_title
;
 A series of Cu(ii) and Cd(ii) coordination polymers constructed by
 3,5-dinitrosalicylic acid and flexible bis(triazole) ligands containing
 different spacers
;
_journal_issue 21
_journal_name_full CrystEngComm
_journal_page_first 4357
_journal_paper_doi 10.1039/c3ce00034f
_journal_volume 15
_journal_year 2013
_chemical_formula_moiety 'C23 H20 Cu2 N10 O15'
_chemical_formula_sum 'C23 H20 Cu2 N10 O15'
_chemical_formula_weight 803.56
_chemical_name_systematic
;
?
;
_space_group_IT_number 60
_symmetry_cell_setting orthorhombic
_symmetry_space_group_name_Hall '-P 2n 2ab'
_symmetry_space_group_name_H-M 'P b c n'
_atom_sites_solution_hydrogens geom
_atom_sites_solution_primary direct
_atom_sites_solution_secondary difmap
_audit_creation_method SHELXL-97
_cell_angle_alpha 90.00
_cell_angle_beta 90.00
_cell_angle_gamma 90.00
_cell_formula_units_Z 8
_cell_length_a 16.2118(4)
_cell_length_b 16.2381(3)
_cell_length_c 22.4507(5)
_cell_measurement_reflns_used 6102
_cell_measurement_temperature 293(2)
_cell_measurement_theta_max 25.2945
_cell_measurement_theta_min 2.9455
_cell_volume 5910.1(2)
_computing_cell_refinement CrysAlis
_computing_data_collection 'CrysAlis (Oxford Diffraction, 2006)'
_computing_data_reduction CrysAlis
_computing_structure_refinement 'SHELXL-97 (Sheldrick, 2008)'
_computing_structure_solution 'SHELXS-97 (Sheldrick, 1997)'
_diffrn_ambient_temperature 293(2)
_diffrn_detector_area_resol_mean 10.0
_diffrn_measured_fraction_theta_full 0.997
_diffrn_measured_fraction_theta_max 0.997
_diffrn_measurement_device_type 'Oxford Diffraction Gemini R Ultra'
_diffrn_measurement_method '\w scan'
_diffrn_radiation_monochromator graphite
_diffrn_radiation_source 'fine-focus sealed tube'
_diffrn_radiation_type MoK\a
_diffrn_radiation_wavelength 0.71073
_diffrn_reflns_av_R_equivalents 0.0414
_diffrn_reflns_av_sigmaI/netI 0.0710
_diffrn_reflns_limit_h_max 14
_diffrn_reflns_limit_h_min -19
_diffrn_reflns_limit_k_max 19
_diffrn_reflns_limit_k_min -14
_diffrn_reflns_limit_l_max 26
_diffrn_reflns_limit_l_min -27
_diffrn_reflns_number 22518
_diffrn_reflns_theta_full 25.00
_diffrn_reflns_theta_max 25.35
_diffrn_reflns_theta_min 2.95
_exptl_absorpt_coefficient_mu 1.532
_exptl_absorpt_correction_T_max 0.7292
_exptl_absorpt_correction_T_min 0.6085
_exptl_absorpt_correction_type multi-scan
_exptl_absorpt_process_details
;
CrysAlis (Oxford Diffraction, 2006)
;
_exptl_crystal_colour blue
_exptl_crystal_density_diffrn 1.806
_exptl_crystal_density_method 'not measured'
_exptl_crystal_description block
_exptl_crystal_F_000 3248
_exptl_crystal_size_max 0.36
_exptl_crystal_size_mid 0.35
_exptl_crystal_size_min 0.22
_refine_diff_density_max 0.567
_refine_diff_density_min -0.455
_refine_diff_density_rms 0.056
_refine_ls_extinction_method none
_refine_ls_goodness_of_fit_ref 0.989
_refine_ls_hydrogen_treatment mixed
_refine_ls_matrix_type full
_refine_ls_number_parameters 457
_refine_ls_number_reflns 5409
_refine_ls_number_restraints 3
_refine_ls_restrained_S_all 0.989
_refine_ls_R_factor_all 0.0668
_refine_ls_R_factor_gt 0.0338
_refine_ls_shift/su_max 0.001
_refine_ls_shift/su_mean 0.000
_refine_ls_structure_factor_coef Fsqd
_refine_ls_weighting_details 'calc w=1/[\s^2^(Fo^2^)+(0.0150P)^2^+0.0000P] where P=(Fo^2^+2Fc^2^)/3'
_refine_ls_weighting_scheme calc
_refine_ls_wR_factor_gt 0.0533
_refine_ls_wR_factor_ref 0.0550
_reflns_number_gt 3189
_reflns_number_total 5409
_reflns_threshold_expression >2\s(I)
_cod_data_source_file c3ce00034f.txt
_cod_data_source_block Compound-4
_cod_original_sg_symbol_H-M 'P bc n '
_cod_database_code 7210046

loop_
_symmetry_equiv_pos_as_xyz
'x, y, z'
'-x+1/2, -y+1/2, z+1/2'
'x+1/2, -y+1/2, -z'
'-x, y, -z+1/2'
'-x, -y, -z'
'x-1/2, y-1/2, -z-1/2'
'-x-1/2, y-1/2, z'
'x, -y, z-1/2'

loop_
_atom_site_label
_atom_site_type_symbol
_atom_site_fract_x
_atom_site_fract_y
_atom_site_fract_z
_atom_site_U_iso_or_equiv
_atom_site_adp_type
_atom_site_occupancy
_atom_site_symmetry_multiplicity
_atom_site_calc_flag
_atom_site_refinement_flags
Cu1 Cu -0.01340(2) 0.319403(19) 0.121284(17) 0.03631(11) Uani 1 1 d .
Cu2 Cu 0.15726(2) 0.192760(19) 0.234438(15) 0.03528(11) Uani 1 1 d .
C1 C -0.2021(2) 0.33271(18) 0.11372(14) 0.0436(9) Uani 1 1 d .
H1 H -0.2121 0.2865 0.1371 0.052 Uiso 1 1 calc R
C2 C -0.1387(2) 0.42323(18) 0.06575(14) 0.0378(8) Uani 1 1 d .
H2 H -0.0978 0.4550 0.0480 0.045 Uiso 1 1 calc R
C3 C -0.26280(18) 0.50423(18) 0.03182(13) 0.0397(8) Uani 1 1 d .
H3A H -0.2914 0.5376 0.0611 0.048 Uiso 1 1 calc R
H3B H -0.3038 0.4805 0.0054 0.048 Uiso 1 1 calc R
C4 C -0.2053(2) 0.55808(18) -0.00378(15) 0.0441(9) Uani 1 1 d .
H4A H -0.1726 0.5237 -0.0301 0.053 Uiso 1 1 calc R
H4B H -0.1677 0.5859 0.0232 0.053 Uiso 1 1 calc R
C5 C -0.2512(2) 0.62235(19) -0.04077(14) 0.0488(9) Uani 1 1 d .
H5A H -0.2128 0.6476 -0.0684 0.059 Uiso 1 1 calc R
H5B H -0.2935 0.5950 -0.0640 0.059 Uiso 1 1 calc R
C6 C -0.2909(2) 0.68917(19) -0.00359(14) 0.0508(9) Uani 1 1 d .
H6A H -0.2482 0.7201 0.0168 0.061 Uiso 1 1 calc R
H6B H -0.3257 0.6638 0.0265 0.061 Uiso 1 1 calc R
C7 C -0.3430(2) 0.74843(18) -0.04079(14) 0.0495(9) Uani 1 1 d .
H7A H -0.3857 0.7177 -0.0613 0.059 Uiso 1 1 calc R
H7B H -0.3698 0.7877 -0.0146 0.059 Uiso 1 1 calc R
C8 C -0.2146(2) 0.88156(19) -0.11907(17) 0.0547(10) Uani 1 1 d .
H8 H -0.1825 0.9286 -0.1234 0.066 Uiso 1 1 calc R
C9 C -0.27225(19) 0.76988(18) -0.13810(14) 0.0361(8) Uani 1 1 d .
H9 H -0.2905 0.7220 -0.1566 0.043 Uiso 1 1 calc R
C10 C 0.11054(18) 0.43352(16) 0.20422(14) 0.0289(8) Uani 1 1 d .
C11 C 0.05971(19) 0.47295(17) 0.16142(14) 0.0315(8) Uani 1 1 d .
C12 C 0.05796(19) 0.56056(16) 0.16539(14) 0.0322(8) Uani 1 1 d .
C13 C 0.09598(18) 0.60487(16) 0.20933(14) 0.0341(8) Uani 1 1 d .
H13 H 0.0909 0.6619 0.2110 0.041 Uiso 1 1 calc R
C14 C 0.14236(19) 0.56261(16) 0.25132(13) 0.0304(8) Uani 1 1 d .
C15 C 0.14967(18) 0.47854(16) 0.24830(13) 0.0322(8) Uani 1 1 d .
H15 H 0.1816 0.4512 0.2765 0.039 Uiso 1 1 calc R
C16 C 0.1230(2) 0.34274(16) 0.20383(14) 0.0307(8) Uani 1 1 d .
C17 C 0.06953(18) 0.07694(16) 0.33516(13) 0.0276(7) Uani 1 1 d .
C18 C 0.10237(18) 0.03889(16) 0.28252(14) 0.0316(8) Uani 1 1 d .
C19 C 0.09874(18) -0.04950(16) 0.28187(13) 0.0310(8) Uani 1 1 d .
C20 C 0.07233(19) -0.09497(17) 0.32897(15) 0.0385(8) Uani 1 1 d .
H20 H 0.0739 -0.1522 0.3277 0.046 Uiso 1 1 calc R
C21 C 0.04335(19) -0.05474(17) 0.37847(15) 0.0387(8) Uani 1 1 d .
C22 C 0.04069(19) 0.02983(17) 0.38152(14) 0.0385(8) Uani 1 1 d .
H22 H 0.0192 0.0553 0.4152 0.046 Uiso 1 1 calc R
C23 C 0.06443(19) 0.16827(17) 0.34201(15) 0.0320(8) Uani 1 1 d .
N1 N -0.12539(16) 0.35673(14) 0.09820(11) 0.0351(7) Uani 1 1 d .
N2 N -0.26141(17) 0.37970(17) 0.09314(12) 0.0466(7) Uani 1 1 d .
N3 N -0.21841(17) 0.43795(14) 0.06220(11) 0.0335(6) Uani 1 1 d .
N4 N -0.29323(16) 0.79303(15) -0.08454(12) 0.0388(7) Uani 1 1 d .
N5 N -0.2563(2) 0.86605(17) -0.07112(13) 0.0638(9) Uani 1 1 d .
N6 N -0.22161(15) 0.82388(14) -0.16229(10) 0.0337(6) Uani 1 1 d .
N7 N 0.01054(18) 0.60642(15) 0.12083(16) 0.0480(8) Uani 1 1 d .
N8 N 0.18628(17) 0.60795(16) 0.29691(13) 0.0444(7) Uani 1 1 d .
N9 N 0.12416(17) -0.09537(15) 0.22855(13) 0.0411(7) Uani 1 1 d .
N10 N 0.0166(2) -0.10330(19) 0.42950(16) 0.0724(11) Uani 1 1 d .
O1 O 0.18087(12) 0.31336(10) 0.23505(8) 0.0337(5) Uani 1 1 d .
O2 O 0.07770(13) 0.29539(11) 0.17323(9) 0.0394(5) Uani 1 1 d .
O3 O 0.01753(13) 0.43508(11) 0.12216(10) 0.0458(6) Uani 1 1 d .
O4 O 0.01326(18) 0.58475(14) 0.06911(13) 0.0730(9) Uani 1 1 d .
O5 O -0.02644(19) 0.66657(17) 0.13711(13) 0.1004(11) Uani 1 1 d .
O6 O 0.19529(14) 0.68261(13) 0.29047(9) 0.0562(7) Uani 1 1 d .
O7 O 0.21377(16) 0.56984(14) 0.33906(11) 0.0666(8) Uani 1 1 d .
O8 O 0.03076(12) 0.19802(11) 0.38741(9) 0.0369(5) Uani 1 1 d .
O9 O 0.09271(13) 0.21613(11) 0.30236(9) 0.0426(6) Uani 1 1 d .
O10 O 0.13206(14) 0.07841(10) 0.23828(9) 0.0454(6) Uani 1 1 d .
O11 O 0.16658(19) -0.06375(14) 0.19096(11) 0.0773(9) Uani 1 1 d .
O12 O 0.10014(16) -0.16618(13) 0.22398(11) 0.0738(8) Uani 1 1 d .
O13 O 0.03376(18) -0.17554(16) 0.43150(12) 0.0878(9) Uani 1 1 d .
O14 O -0.0267(3) -0.06952(17) 0.46662(15) 0.1395(17) Uani 1 1 d .
O1W O 0.04360(16) 0.30248(14) 0.02791(9) 0.0532(7) Uani 1 1 d D
H1A H 0.052(2) 0.2540(11) 0.0172(14) 0.080 Uiso 1 1 d D
H1B H 0.041(2) 0.3356(15) -0.0008(12) 0.080 Uiso 1 1 d D

loop_
_atom_site_aniso_label
_atom_site_aniso_U_11
_atom_site_aniso_U_22
_atom_site_aniso_U_33
_atom_site_aniso_U_23
_atom_site_aniso_U_13
_atom_site_aniso_U_12
Cu1 0.0453(3) 0.02410(18) 0.0396(2) 0.00411(18) -0.0063(2) -0.00229(18)
Cu2 0.0543(3) 0.02039(17) 0.0311(2) 0.00057(16) 0.0025(2) 0.00372(19)
C1 0.052(3) 0.040(2) 0.038(2) 0.0073(16) -0.0015(19) -0.0019(19)
C2 0.039(2) 0.0349(19) 0.039(2) 0.0067(15) 0.0040(17) 0.0013(17)
C3 0.040(2) 0.0384(18) 0.041(2) 0.0030(16) -0.0042(17) 0.0077(17)
C4 0.046(2) 0.0397(19) 0.047(2) 0.0083(16) 0.0048(18) 0.0078(17)
C5 0.062(3) 0.045(2) 0.040(2) 0.0055(17) 0.0068(19) 0.0092(18)
C6 0.073(3) 0.0410(19) 0.038(2) 0.0044(17) 0.0108(19) 0.005(2)
C7 0.057(3) 0.044(2) 0.048(2) 0.0050(17) 0.022(2) 0.0077(19)
C8 0.081(3) 0.038(2) 0.045(2) -0.0108(19) 0.014(2) -0.0159(19)
C9 0.044(2) 0.0312(18) 0.033(2) -0.0011(15) -0.0028(17) 0.0004(16)
C10 0.030(2) 0.0220(15) 0.034(2) 0.0039(13) 0.0020(16) -0.0005(14)
C11 0.032(2) 0.0251(16) 0.037(2) 0.0053(15) 0.0010(17) -0.0030(15)
C12 0.035(2) 0.0250(16) 0.037(2) 0.0123(15) -0.0051(17) -0.0025(15)
C13 0.037(2) 0.0209(16) 0.044(2) 0.0047(14) 0.0093(18) -0.0031(15)
C14 0.036(2) 0.0261(14) 0.029(2) -0.0011(14) 0.0038(16) -0.0060(15)
C15 0.036(2) 0.0303(16) 0.030(2) 0.0074(14) 0.0028(16) -0.0001(15)
C16 0.035(2) 0.0262(16) 0.031(2) 0.0019(14) 0.0062(17) -0.0012(15)
C17 0.0297(19) 0.0245(15) 0.028(2) 0.0005(14) -0.0009(15) -0.0005(14)
C18 0.037(2) 0.0253(16) 0.033(2) 0.0006(15) -0.0056(16) 0.0015(14)
C19 0.035(2) 0.0238(15) 0.034(2) -0.0041(14) -0.0011(16) 0.0012(14)
C20 0.041(2) 0.0235(16) 0.051(2) 0.0013(16) -0.0054(18) -0.0038(15)
C21 0.048(2) 0.0319(17) 0.036(2) 0.0077(17) 0.0043(19) -0.0111(16)
C22 0.048(2) 0.0350(17) 0.033(2) -0.0045(16) 0.0047(18) -0.0072(15)
C23 0.036(2) 0.0274(17) 0.032(2) 0.0013(15) -0.0078(17) 0.0003(15)
N1 0.0349(19) 0.0338(15) 0.0365(18) 0.0027(12) -0.0030(13) -0.0013(13)
N2 0.044(2) 0.0458(17) 0.050(2) 0.0135(14) 0.0043(15) -0.0037(16)
N3 0.0356(19) 0.0332(15) 0.0318(17) 0.0015(12) 0.0022(13) 0.0007(14)
N4 0.0493(19) 0.0306(15) 0.0366(18) 0.0015(13) 0.0094(14) 0.0035(13)
N5 0.108(3) 0.0406(18) 0.043(2) -0.0128(15) 0.024(2) -0.0145(18)
N6 0.0473(17) 0.0263(14) 0.0276(16) -0.0020(12) 0.0032(13) 0.0003(13)
N7 0.057(2) 0.0241(14) 0.063(2) 0.0161(17) -0.007(2) -0.0006(15)
N8 0.056(2) 0.0362(17) 0.0411(19) -0.0052(14) 0.0024(16) -0.0071(14)
N9 0.0491(19) 0.0271(14) 0.047(2) -0.0068(14) -0.0001(16) 0.0028(14)
N10 0.119(3) 0.047(2) 0.051(3) 0.0005(18) 0.014(2) -0.031(2)
O1 0.0427(14) 0.0231(10) 0.0352(12) 0.0032(10) -0.0088(11) 0.0065(10)
O2 0.0470(14) 0.0221(11) 0.0492(15) 0.0006(10) -0.0180(12) 0.0024(10)
O3 0.0581(16) 0.0254(10) 0.0538(16) 0.0092(11) -0.0211(14) -0.0076(11)
O4 0.108(2) 0.0549(16) 0.057(2) 0.0170(15) -0.0241(18) 0.0079(16)
O5 0.127(3) 0.0723(19) 0.102(3) 0.0154(17) -0.0166(19) 0.0587(19)
O6 0.0812(18) 0.0329(13) 0.0543(16) -0.0085(11) 0.0005(12) -0.0148(12)
O7 0.101(2) 0.0510(16) 0.0484(18) 0.0010(13) -0.0283(16) -0.0054(15)
O8 0.0553(14) 0.0265(10) 0.0289(13) -0.0022(10) 0.0076(11) 0.0059(10)
O9 0.0675(17) 0.0223(11) 0.0382(14) -0.0010(9) 0.0190(12) 0.0039(10)
O10 0.0781(18) 0.0257(10) 0.0323(14) -0.0014(10) 0.0149(13) -0.0009(11)
O11 0.133(3) 0.0395(14) 0.0597(19) -0.0101(12) 0.0446(19) -0.0016(15)
O12 0.092(2) 0.0325(14) 0.097(2) -0.0264(13) 0.0274(16) -0.0085(13)
O13 0.115(3) 0.0479(16) 0.100(2) 0.0340(16) 0.0172(18) -0.0127(17)
O14 0.288(5) 0.062(2) 0.069(2) -0.0070(16) 0.077(3) -0.046(2)
O1W 0.0751(18) 0.0437(14) 0.0407(16) 0.0035(11) 0.0088(13) -0.0076(15)

loop_
_atom_type_symbol
_atom_type_description
_atom_type_scat_dispersion_real
_atom_type_scat_dispersion_imag
_atom_type_scat_source
C C 0.0033 0.0016 'International Tables Vol C Tables 4.2.6.8 and 6.1.1.4'
H H 0.0000 0.0000 'International Tables Vol C Tables 4.2.6.8 and 6.1.1.4'
N N 0.0061 0.0033 'International Tables Vol C Tables 4.2.6.8 and 6.1.1.4'
O O 0.0106 0.0060 'International Tables Vol C Tables 4.2.6.8 and 6.1.1.4'
Cu Cu 0.3201 1.2651 'International Tables Vol C Tables 4.2.6.8 and 6.1.1.4'

loop_
_geom_angle_atom_site_label_1
_geom_angle_atom_site_label_2
_geom_angle_atom_site_label_3
_geom_angle
_geom_angle_site_symmetry_1
_geom_angle_site_symmetry_3
O2 Cu1 O3 89.52(8) . .
O2 Cu1 N1 157.55(9) . .
O3 Cu1 N1 86.76(9) . .
O2 Cu1 O8 88.13(8) . 4
O3 Cu1 O8 171.54(9) . 4
N1 Cu1 O8 98.44(9) . 4
O2 Cu1 O1W 102.67(9) . .
O3 Cu1 O1W 91.20(9) . .
N1 Cu1 O1W 99.53(10) . .
O8 Cu1 O1W 81.39(8) 4 .
O9 Cu2 O10 92.32(8) . .
O9 Cu2 N6 176.03(9) . 5_565
O10 Cu2 N6 90.99(9) . 5_565
O9 Cu2 O1 84.46(8) . .
O10 Cu2 O1 176.72(8) . .
N6 Cu2 O1 92.24(9) 5_565 .
N2 C1 N1 114.6(3) . .
N2 C1 H1 122.7 . .
N1 C1 H1 122.7 . .
N3 C2 N1 110.0(3) . .
N3 C2 H2 125.0 . .
N1 C2 H2 125.0 . .
N3 C3 C4 111.7(3) . .
N3 C3 H3A 109.3 . .
C4 C3 H3A 109.3 . .
N3 C3 H3B 109.3 . .
C4 C3 H3B 109.3 . .
H3A C3 H3B 107.9 . .
C3 C4 C5 112.5(3) . .
C3 C4 H4A 109.1 . .
C5 C4 H4A 109.1 . .
C3 C4 H4B 109.1 . .
C5 C4 H4B 109.1 . .
H4A C4 H4B 107.8 . .
C6 C5 C4 113.4(3) . .
C6 C5 H5A 108.9 . .
C4 C5 H5A 108.9 . .
C6 C5 H5B 108.9 . .
C4 C5 H5B 108.9 . .
H5A C5 H5B 107.7 . .
C5 C6 C7 112.7(3) . .
C5 C6 H6A 109.1 . .
C7 C6 H6A 109.1 . .
C5 C6 H6B 109.1 . .
C7 C6 H6B 109.1 . .
H6A C6 H6B 107.8 . .
N4 C7 C6 111.9(3) . .
N4 C7 H7A 109.2 . .
C6 C7 H7A 109.2 . .
N4 C7 H7B 109.2 . .
C6 C7 H7B 109.2 . .
H7A C7 H7B 107.9 . .
N5 C8 N6 114.7(3) . .
N5 C8 H8 122.7 . .
N6 C8 H8 122.7 . .
N4 C9 N6 110.5(3) . .
N4 C9 H9 124.7 . .
N6 C9 H9 124.7 . .
C15 C10 C11 120.8(3) . .
C15 C10 C16 117.7(3) . .
C11 C10 C16 121.5(3) . .
O3 C11 C10 124.2(3) . .
O3 C11 C12 120.9(3) . .
C10 C11 C12 114.8(3) . .
C13 C12 C11 124.1(3) . .
C13 C12 N7 117.5(3) . .
C11 C12 N7 118.4(3) . .
C12 C13 C14 118.3(3) . .
C12 C13 H13 120.9 . .
C14 C13 H13 120.9 . .
C15 C14 C13 120.4(3) . .
C15 C14 N8 119.9(3) . .
C13 C14 N8 119.7(2) . .
C14 C15 C10 121.4(3) . .
C14 C15 H15 119.3 . .
C10 C15 H15 119.3 . .
O1 C16 O2 120.1(2) . .
O1 C16 C10 118.1(3) . .
O2 C16 C10 121.8(3) . .
C22 C17 C18 120.7(3) . .
C22 C17 C23 117.1(3) . .
C18 C17 C23 122.2(3) . .
O10 C18 C17 124.3(2) . .
O10 C18 C19 120.6(3) . .
C17 C18 C19 115.0(3) . .
C20 C19 C18 123.2(3) . .
C20 C19 N9 116.6(3) . .
C18 C19 N9 120.2(3) . .
C19 C20 C21 118.6(3) . .
C19 C20 H20 120.7 . .
C21 C20 H20 120.7 . .
C20 C21 C22 121.8(3) . .
C20 C21 N10 118.8(3) . .
C22 C21 N10 119.5(3) . .
C17 C22 C21 120.5(3) . .
C17 C22 H22 119.8 . .
C21 C22 H22 119.8 . .
O8 C23 O9 119.5(3) . .
O8 C23 C17 119.4(3) . .
O9 C23 C17 121.1(3) . .
C2 N1 C1 103.2(3) . .
C2 N1 Cu1 122.9(2) . .
C1 N1 Cu1 133.5(2) . .
C1 N2 N3 102.0(3) . .
C2 N3 N2 110.2(2) . .
C2 N3 C3 130.1(3) . .
N2 N3 C3 119.7(3) . .
C9 N4 N5 109.9(3) . .
C9 N4 C7 128.3(3) . .
N5 N4 C7 121.7(3) . .
C8 N5 N4 102.4(3) . .
C9 N6 C8 102.5(3) . .
C9 N6 Cu2 125.8(2) . 5_565
C8 N6 Cu2 130.4(2) . 5_565
O5 N7 O4 123.0(3) . .
O5 N7 C12 117.8(3) . .
O4 N7 C12 119.1(3) . .
O7 N8 O6 123.4(3) . .
O7 N8 C14 118.2(3) . .
O6 N8 C14 118.5(3) . .
O11 N9 O12 121.8(3) . .
O11 N9 C19 121.0(2) . .
O12 N9 C19 117.2(3) . .
O13 N10 O14 123.0(3) . .
O13 N10 C21 119.1(3) . .
O14 N10 C21 117.7(3) . .
C16 O1 Cu2 102.94(17) . .
C16 O2 Cu1 130.68(19) . .
C11 O3 Cu1 127.72(19) . .
C23 O8 Cu1 111.20(18) . 4
C23 O9 Cu2 130.12(19) . .
C18 O10 Cu2 127.34(18) . .
Cu1 O1W H1A 116(2) . .
Cu1 O1W H1B 127(2) . .
H1A O1W H1B 113(3) . .

loop_
_geom_bond_atom_site_label_1
_geom_bond_atom_site_label_2
_geom_bond_distance
_geom_bond_site_symmetry_2
Cu1 O2 1.922(2) .
Cu1 O3 1.9443(18) .
Cu1 N1 1.983(3) .
Cu1 O8 2.0006(18) 4
Cu1 O1W 2.307(2) .
Cu2 O9 1.888(2) .
Cu2 O10 1.9031(18) .
Cu2 N6 1.945(2) 5_565
Cu2 O1 1.9954(17) .
C1 N2 1.312(4) .
C1 N1 1.349(4) .
C1 H1 0.9300 .
C2 N3 1.316(4) .
C2 N1 1.320(3) .
C2 H2 0.9300 .
C3 N3 1.463(3) .
C3 C4 1.508(4) .
C3 H3A 0.9700 .
C3 H3B 0.9700 .
C4 C5 1.527(4) .
C4 H4A 0.9700 .
C4 H4B 0.9700 .
C5 C6 1.513(4) .
C5 H5A 0.9700 .
C5 H5B 0.9700 .
C6 C7 1.528(4) .
C6 H6A 0.9700 .
C6 H6B 0.9700 .
C7 N4 1.463(4) .
C7 H7A 0.9700 .
C7 H7B 0.9700 .
C8 N5 1.295(4) .
C8 N6 1.353(4) .
C8 H8 0.9300 .
C9 N4 1.305(3) .
C9 N6 1.318(3) .
C9 H9 0.9300 .
C10 C15 1.384(4) .
C10 C11 1.419(4) .
C10 C16 1.488(4) .
C11 O3 1.274(3) .
C11 C12 1.426(3) .
C12 C13 1.368(4) .
C12 N7 1.465(4) .
C13 C14 1.387(4) .
C13 H13 0.9300 .
C14 C15 1.372(3) .
C14 N8 1.448(4) .
C15 H15 0.9300 .
C16 O1 1.265(3) .
C16 O2 1.266(3) .
C17 C22 1.374(4) .
C17 C18 1.436(4) .
C17 C23 1.493(4) .
C18 O10 1.277(3) .
C18 C19 1.437(3) .
C19 C20 1.359(4) .
C19 N9 1.469(4) .
C20 C21 1.372(4) .
C20 H20 0.9300 .
C21 C22 1.376(4) .
C21 N10 1.457(4) .
C22 H22 0.9300 .
C23 O8 1.253(3) .
C23 O9 1.267(3) .
N2 N3 1.365(3) .
N4 N5 1.362(3) .
N6 Cu2 1.945(2) 5_565
N7 O5 1.203(3) .
N7 O4 1.214(3) .
N8 O7 1.215(3) .
N8 O6 1.230(3) .
N9 O11 1.204(3) .
N9 O12 1.218(3) .
N10 O13 1.206(3) .
N10 O14 1.219(4) .
O8 Cu1 2.0006(18) 4
O1W H1A 0.834(17) .
O1W H1B 0.840(17) .

loop_
_geom_hbond_atom_site_label_D
_geom_hbond_atom_site_label_H
_geom_hbond_atom_site_label_A
_geom_hbond_distance_DH
_geom_hbond_distance_HA
_geom_hbond_distance_DA
_geom_hbond_angle_DHA
_geom_hbond_site_symmetry_A
O1W H1B O4 0.840(17) 2.19(2) 2.991(3) 160(3) 5_565
O1W H1A O13 0.834(17) 2.33(3) 2.993(3) 137(3) 8

loop_
_geom_torsion_atom_site_label_1
_geom_torsion_atom_site_label_2
_geom_torsion_atom_site_label_3
_geom_torsion_atom_site_label_4
_geom_torsion
_geom_torsion_site_symmetry_1
_geom_torsion_site_symmetry_4
N3 C3 C4 C5 174.3(3) . .
C3 C4 C5 C6 69.8(4) . .
C4 C5 C6 C7 -174.8(3) . .
C5 C6 C7 N4 -62.6(4) . .
C15 C10 C11 O3 -175.1(3) . .
C16 C10 C11 O3 4.2(5) . .
C15 C10 C11 C12 4.3(4) . .
C16 C10 C11 C12 -176.4(3) . .
O3 C11 C12 C13 174.3(3) . .
C10 C11 C12 C13 -5.2(4) . .
O3 C11 C12 N7 -3.8(4) . .
C10 C11 C12 N7 176.7(3) . .
C11 C12 C13 C14 3.0(5) . .
N7 C12 C13 C14 -178.9(3) . .
C12 C13 C14 C15 0.2(4) . .
C12 C13 C14 N8 177.4(3) . .
C13 C14 C15 C10 -0.9(4) . .
N8 C14 C15 C10 -178.0(3) . .
C11 C10 C15 C14 -1.6(4) . .
C16 C10 C15 C14 179.1(3) . .
C15 C10 C16 O1 -14.4(4) . .
C11 C10 C16 O1 166.2(3) . .
C15 C10 C16 O2 165.8(3) . .
C11 C10 C16 O2 -13.5(4) . .
C22 C17 C18 O10 -178.3(3) . .
C23 C17 C18 O10 2.2(5) . .
C22 C17 C18 C19 2.7(4) . .
C23 C17 C18 C19 -176.8(3) . .
O10 C18 C19 C20 176.0(3) . .
C17 C18 C19 C20 -4.9(4) . .
O10 C18 C19 N9 -4.1(4) . .
C17 C18 C19 N9 175.0(3) . .
C18 C19 C20 C21 3.7(5) . .
N9 C19 C20 C21 -176.2(3) . .
C19 C20 C21 C22 -0.2(5) . .
C19 C20 C21 N10 -178.7(3) . .
C18 C17 C22 C21 0.5(5) . .
C23 C17 C22 C21 -180.0(3) . .
C20 C21 C22 C17 -1.9(5) . .
N10 C21 C22 C17 176.7(3) . .
C22 C17 C23 O8 -3.7(4) . .
C18 C17 C23 O8 175.8(3) . .
C22 C17 C23 O9 177.1(3) . .
C18 C17 C23 O9 -3.3(4) . .
N3 C2 N1 C1 0.0(3) . .
N3 C2 N1 Cu1 -173.74(18) . .
N2 C1 N1 C2 0.0(4) . .
N2 C1 N1 Cu1 172.8(2) . .
O2 Cu1 N1 C2 112.7(3) . .
O3 Cu1 N1 C2 31.9(2) . .
O8 Cu1 N1 C2 -141.4(2) 4 .
O1W Cu1 N1 C2 -58.8(2) . .
O2 Cu1 N1 C1 -58.9(4) . .
O3 Cu1 N1 C1 -139.8(3) . .
O8 Cu1 N1 C1 46.9(3) 4 .
O1W Cu1 N1 C1 129.5(3) . .
N1 C1 N2 N3 0.0(4) . .
N1 C2 N3 N2 -0.1(4) . .
N1 C2 N3 C3 179.6(3) . .
C1 N2 N3 C2 0.1(3) . .
C1 N2 N3 C3 -179.6(3) . .
C4 C3 N3 C2 5.0(5) . .
C4 C3 N3 N2 -175.4(3) . .
N6 C9 N4 N5 0.4(4) . .
N6 C9 N4 C7 -175.0(3) . .
C6 C7 N4 C9 85.8(4) . .
C6 C7 N4 N5 -89.1(3) . .
N6 C8 N5 N4 -0.3(4) . .
C9 N4 N5 C8 -0.1(4) . .
C7 N4 N5 C8 175.7(3) . .
N4 C9 N6 C8 -0.5(3) . .
N4 C9 N6 Cu2 167.6(2) . 5_565
N5 C8 N6 C9 0.5(4) . .
N5 C8 N6 Cu2 -166.8(2) . 5_565
C13 C12 N7 O5 -35.7(4) . .
C11 C12 N7 O5 142.5(3) . .
C13 C12 N7 O4 140.9(3) . .
C11 C12 N7 O4 -40.9(4) . .
C15 C14 N8 O7 -15.9(4) . .
C13 C14 N8 O7 166.9(3) . .
C15 C14 N8 O6 162.6(3) . .
C13 C14 N8 O6 -14.6(4) . .
C20 C19 N9 O11 -161.5(3) . .
C18 C19 N9 O11 18.6(4) . .
C20 C19 N9 O12 18.9(4) . .
C18 C19 N9 O12 -161.0(3) . .
C20 C21 N10 O13 13.0(5) . .
C22 C21 N10 O13 -165.6(3) . .
C20 C21 N10 O14 -162.6(4) . .
C22 C21 N10 O14 18.8(6) . .
O2 C16 O1 Cu2 -12.3(3) . .
C10 C16 O1 Cu2 168.0(2) . .
O9 Cu2 O1 C16 -88.94(18) . .
O10 Cu2 O1 C16 -100.6(16) . .
N6 Cu2 O1 C16 88.84(18) 5_565 .
O1 C16 O2 Cu1 -179.40(18) . .
C10 C16 O2 Cu1 0.3(4) . .
O3 Cu1 O2 C16 13.8(3) . .
N1 Cu1 O2 C16 -66.5(4) . .
O8 Cu1 O2 C16 -174.4(3) 4 .
O1W Cu1 O2 C16 104.9(3) . .
C10 C11 O3 Cu1 17.5(4) . .
C12 C11 O3 Cu1 -161.9(2) . .
O2 Cu1 O3 C11 -22.7(3) . .
N1 Cu1 O3 C11 135.1(3) . .
O8 Cu1 O3 C11 -96.6(7) 4 .
O1W Cu1 O3 C11 -125.4(3) . .
O9 C23 O8 Cu1 9.7(3) . 4
C17 C23 O8 Cu1 -169.5(2) . 4
O8 C23 O9 Cu2 171.7(2) . .
C17 C23 O9 Cu2 -9.1(4) . .
O10 Cu2 O9 C23 16.2(3) . .
N6 Cu2 O9 C23 162.8(13) 5_565 .
O1 Cu2 O9 C23 -163.2(3) . .
C17 C18 O10 Cu2 10.8(4) . .
C19 C18 O10 Cu2 -170.2(2) . .
O9 Cu2 O10 C18 -16.7(3) . .
N6 Cu2 O10 C18 165.5(3) 5_565 .
O1 Cu2 O10 C18 -5.1(18) . .
